data_2201857
loop_
_publ_author_name
'Chopra, Deepak'
'Choudhury, A. R'
'Guru Row, T. N.'

_publ_section_title
;
 3,4-Dimethoxyphenylacetic acid
;
_journal_issue 4
_journal_name_full 'Acta Crystallographica Section E'
_journal_page_first o433
_journal_page_last o434
_journal_paper_doi 10.1107/S1600536803004902
_journal_volume 59
_journal_year 2003
_chemical_formula_iupac 'C10 H12 O4'
_chemical_formula_moiety 'C10 H12 O4'
_chemical_formula_sum 'C10 H12 O4'
_chemical_formula_weight 196.20
_chemical_name_common 'homovaretic acid'
_chemical_name_systematic
;
3,4-dimethoxyphenyl acetic acid
;
_space_group_IT_number 14
_symmetry_cell_setting monoclinic
_symmetry_space_group_name_Hall '-P 2ybc'
_symmetry_space_group_name_H-M 'P 1 21/c 1'
_atom_sites_solution_hydrogens geom
_atom_sites_solution_primary direct
_atom_sites_solution_secondary difmap
_cell_angle_alpha 90
_cell_angle_beta 94.157(5)
_cell_angle_gamma 90
_cell_formula_units_Z 4
_cell_length_a 14.258(4)
_cell_length_b 7.185(2)
_cell_length_c 9.773(3)
_cell_measurement_reflns_used 541
_cell_measurement_temperature 293(2)
_cell_measurement_theta_max 21.05
_cell_measurement_theta_min 6.24
_cell_volume 998.5(5)
_computing_cell_refinement SMART
_computing_data_collection 'SMART (Bruker, 1998)'
_computing_data_reduction 'SAINT (Bruker, 1998)'
_computing_molecular_graphics 'ORTEP-3 for Windows (Farrugia, 1997) and CAMERON (Watkin et al., 1993)'
_computing_publication_material 'PLATON (Spek, 1990)'
_computing_structure_refinement 'SHELXL97 (Sheldrick, 1997)'
_computing_structure_solution 'SIR92 (Altomare et al., 1993)'
_diffrn_ambient_temperature 293(2)
_diffrn_measured_fraction_theta_full 0.933
_diffrn_measured_fraction_theta_max 0.933
_diffrn_measurement_device_type 'Bruker SMART CCD area-detector'
_diffrn_measurement_method '\f and \w'
_diffrn_radiation_monochromator graphite
_diffrn_radiation_source 'sealed tube'
_diffrn_radiation_type MoK\a
_diffrn_radiation_wavelength 0.71073
_diffrn_reflns_av_R_equivalents 0.0167
_diffrn_reflns_av_sigmaI/netI 0.0155
_diffrn_reflns_limit_h_max 17
_diffrn_reflns_limit_h_min -18
_diffrn_reflns_limit_k_max 9
_diffrn_reflns_limit_k_min -9
_diffrn_reflns_limit_l_max 12
_diffrn_reflns_limit_l_min -12
_diffrn_reflns_number 7814
_diffrn_reflns_reduction_process
;
;
_diffrn_reflns_theta_full 27.73
_diffrn_reflns_theta_max 27.73
_diffrn_reflns_theta_min 2.86
_diffrn_standards_number 0
_exptl_absorpt_coefficient_mu 0.101
_exptl_absorpt_correction_T_max 0.9465
_exptl_absorpt_correction_T_min 0.9418
_exptl_absorpt_correction_type multi-scan
_exptl_absorpt_process_details '(SADABS; Bruker, 1998)'
_exptl_crystal_colour colourless
_exptl_crystal_density_diffrn 1.305
_exptl_crystal_density_method 'Not Measured'
_exptl_crystal_description prism
_exptl_crystal_F_000 416
_exptl_crystal_size_max 0.6
_exptl_crystal_size_mid 0.55
_exptl_crystal_size_min 0.55
_refine_diff_density_max 0.221
_refine_diff_density_min -0.191
_refine_ls_extinction_method none
_refine_ls_goodness_of_fit_ref 1.039
_refine_ls_hydrogen_treatment refall
_refine_ls_matrix_type full
_refine_ls_number_parameters 175
_refine_ls_number_reflns 2193
_refine_ls_number_restraints 0
_refine_ls_restrained_S_all 1.039
_refine_ls_R_factor_all 0.0497
_refine_ls_R_factor_gt 0.0413
_refine_ls_shift/su_max <0.001
_refine_ls_shift/su_mean 0.000
_refine_ls_structure_factor_coef Fsqd
_refine_ls_weighting_details 'calc w = 1/[\s^2^(Fo^2^)+(0.0519P)^2^+0.196P] where P = (Fo^2^+2Fc^2^)/3'
_refine_ls_weighting_scheme calc
_refine_ls_wR_factor_gt 0.1032
_refine_ls_wR_factor_ref 0.1086
_reflns_number_gt 1842
_reflns_number_total 2193
_reflns_threshold_expression I>2\s(I)
_cod_data_source_file cf6240.cif
_cod_data_source_block I
_cod_original_sg_symbol_H-M 'P 21/c'
_cod_database_code 2201857
_cod_database_fobs_code 2201857

loop_
_symmetry_equiv_pos_as_xyz
x,y,z
-x,1/2+y,1/2-z
-x,-y,-z
x,1/2-y,1/2+z

loop_
_atom_site_label
_atom_site_fract_x
_atom_site_fract_y
_atom_site_fract_z
_atom_site_U_iso_or_equiv
_atom_site_adp_type
_atom_site_calc_flag
_atom_site_refinement_flags
_atom_site_occupancy
_atom_site_disorder_assembly
_atom_site_disorder_group
_atom_site_type_symbol
O4 0.05686(6) 0.08731(13) 0.37292(10) 0.0524(3) Uani d . 1 . . O
O3 0.19015(7) -0.15530(13) 0.38786(10) 0.0537(3) Uani d . 1 . . O
O2 0.42284(9) 0.52537(16) 0.11977(13) 0.0660(3) Uani d . 1 . . O
O1 0.49630(8) 0.31528(15) 0.25209(14) 0.0674(3) Uani d . 1 . . O
C5 0.20414(9) -0.00555(17) 0.30601(13) 0.0407(3) Uani d . 1 . . C
C6 0.13107(8) 0.12518(18) 0.29682(13) 0.0419(3) Uani d . 1 . . C
C4 0.28339(9) 0.02352(19) 0.23579(13) 0.0432(3) Uani d . 1 . . C
C3 0.29067(9) 0.17998(18) 0.15331(13) 0.0433(3) Uani d . 1 . . C
C8 0.21777(10) 0.3052(2) 0.14208(14) 0.0487(3) Uani d . 1 . . C
C7 0.13817(10) 0.2782(2) 0.21382(15) 0.0488(3) Uani d . 1 . . C
C2 0.37941(11) 0.2133(2) 0.07927(17) 0.0543(4) Uani d . 1 . . C
C1 0.43961(9) 0.35295(19) 0.15782(16) 0.0494(3) Uani d . 1 . . C
C9 0.25876(14) -0.2985(2) 0.3933(2) 0.0662(5) Uani d . 1 . . C
C10 -0.01135(12) 0.2301(3) 0.3832(2) 0.0655(5) Uani d . 1 . . C
H4 0.3329(11) -0.063(2) 0.2420(14) 0.050(4) Uiso d . 1 . . H
H2B 0.4142(12) 0.099(2) 0.0750(16) 0.059(4) Uiso d . 1 . . H
H8 0.2201(11) 0.416(2) 0.0855(16) 0.059(4) Uiso d . 1 . . H
H2A 0.3630(11) 0.261(2) -0.0145(18) 0.067(5) Uiso d . 1 . . H
H7 0.0875(11) 0.365(2) 0.2051(16) 0.057(4) Uiso d . 1 . . H
H9A 0.2648(14) -0.345(3) 0.298(2) 0.086(6) Uiso d . 1 . . H
H10C -0.0545(13) 0.182(3) 0.4458(19) 0.072(5) Uiso d . 1 . . H
H10A 0.0215(13) 0.344(3) 0.4186(19) 0.076(5) Uiso d . 1 . . H
H9B 0.3205(16) -0.251(3) 0.438(2) 0.097(7) Uiso d . 1 . . H
H9C 0.2338(14) -0.396(3) 0.450(2) 0.084(6) Uiso d . 1 . . H
H10B -0.0419(14) 0.256(3) 0.297(2) 0.086(6) Uiso d . 1 . . H
H20 0.4596(17) 0.611(3) 0.174(2) 0.114(8) Uiso d . 1 . . H

loop_
_atom_site_aniso_label
_atom_site_aniso_U_11
_atom_site_aniso_U_22
_atom_site_aniso_U_33
_atom_site_aniso_U_12
_atom_site_aniso_U_13
_atom_site_aniso_U_23
O4 0.0425(5) 0.0475(6) 0.0685(6) 0.0019(4) 0.0132(4) 0.0083(5)
O3 0.0579(6) 0.0415(5) 0.0629(6) 0.0051(4) 0.0117(5) 0.0132(4)
O2 0.0686(7) 0.0452(6) 0.0828(8) -0.0019(5) -0.0034(6) 0.0048(5)
O1 0.0575(6) 0.0451(6) 0.0977(9) -0.0053(5) -0.0080(6) 0.0069(6)
C5 0.0436(6) 0.0367(6) 0.0413(6) -0.0024(5) -0.0004(5) 0.0007(5)
C6 0.0383(6) 0.0416(7) 0.0456(7) -0.0029(5) 0.0016(5) -0.0003(5)
C4 0.0411(6) 0.0407(7) 0.0476(7) 0.0017(5) 0.0018(5) -0.0049(5)
C3 0.0457(7) 0.0429(7) 0.0416(7) -0.0070(5) 0.0048(5) -0.0065(5)
C8 0.0542(8) 0.0434(7) 0.0481(7) -0.0042(6) 0.0018(6) 0.0078(6)
C7 0.0431(7) 0.0440(7) 0.0592(8) 0.0043(6) 0.0019(6) 0.0071(6)
C2 0.0573(8) 0.0525(9) 0.0553(9) -0.0057(7) 0.0184(7) -0.0068(7)
C1 0.0425(7) 0.0449(7) 0.0629(8) -0.0015(6) 0.0173(6) 0.0017(6)
C9 0.0757(11) 0.0451(8) 0.0782(12) 0.0122(8) 0.0077(9) 0.0131(8)
C10 0.0512(9) 0.0614(10) 0.0863(13) 0.0116(8) 0.0209(9) 0.0111(9)

loop_
_atom_type_symbol
_atom_type_description
_atom_type_scat_dispersion_real
_atom_type_scat_dispersion_imag
_atom_type_scat_source
O O 0.0106 0.0060 'International Tables Vol C Tables 4.2.6.8 and 6.1.1.4'
H H 0.0000 0.0000 'International Tables Vol C Tables 4.2.6.8 and 6.1.1.4'
C C 0.0033 0.0016 'International Tables Vol C Tables 4.2.6.8 and 6.1.1.4'

loop_
_geom_angle_atom_site_label_1
_geom_angle_atom_site_label_2
_geom_angle_atom_site_label_3
_geom_angle
C6 O4 C10 117.13(11)
C5 O3 C9 117.69(12)
C1 O2 H20 112.0(15)
O3 C5 C4 124.81(12)
O3 C5 C6 115.27(11)
C4 C5 C6 119.92(12)
O4 C6 C7 125.07(12)
O4 C6 C5 115.72(11)
C7 C6 C5 119.21(12)
C5 C4 C3 120.57(12)
C5 C4 H4 120.3(9)
C3 C4 H4 119.1(9)
C8 C3 C4 119.20(12)
C8 C3 C2 120.63(13)
C4 C3 C2 120.16(13)
C3 C8 C7 120.61(13)
C3 C8 H8 121.7(9)
C7 C8 H8 117.7(9)
C6 C7 C8 120.47(13)
C6 C7 H7 119.2(9)
C8 C7 H7 120.3(9)
C1 C2 C3 109.12(12)
C1 C2 H2B 108.4(10)
C3 C2 H2B 109.6(10)
C1 C2 H2A 109.5(10)
C3 C2 H2A 110.2(10)
H2B C2 H2A 109.9(14)
O1 C1 O2 121.66(14)
O1 C1 C2 124.55(14)
O2 C1 C2 113.72(14)
O3 C9 H9A 108.2(12)
O3 C9 H9B 110.4(13)
H9A C9 H9B 112.3(17)
O3 C9 H9C 105.3(12)
H9A C9 H9C 110.4(16)
H9B C9 H9C 110.0(17)
O4 C10 H10C 105.0(11)
O4 C10 H10A 108.0(11)
H10C C10 H10A 112.3(15)
O4 C10 H10B 110.7(13)
H10C C10 H10B 111.4(16)
H10A C10 H10B 109.3(17)

loop_
_geom_bond_atom_site_label_1
_geom_bond_atom_site_label_2
_geom_bond_site_symmetry_2
_geom_bond_distance
_geom_bond_publ_flag
O4 C6 . 1.3641(15) ?
O4 C10 . 1.4223(18) ?
O3 C5 . 1.3640(15) ?
O3 C9 . 1.4182(19) ?
O2 C1 . 1.3104(18) ?
O2 H20 . 0.95(3) ?
O1 C1 . 1.2114(18) ?
C5 C4 . 1.3799(18) ?
C5 C6 . 1.4007(18) ?
C6 C7 . 1.3745(19) ?
C4 C3 . 1.3915(19) ?
C4 H4 . 0.941(15) ?
C3 C8 . 1.373(2) ?
C3 C2 . 1.5213(19) ?
C8 C7 . 1.390(2) ?
C8 H8 . 0.973(17) ?
C7 H7 . 0.953(16) ?
C2 C1 . 1.496(2) ?
C2 H2B . 0.962(18) ?
C2 H2A . 0.989(18) ?
C9 H9A . 1.00(2) ?
C9 H9B . 1.01(2) ?
C9 H9C . 0.97(2) ?
C10 H10C . 0.961(19) ?
C10 H10A . 0.99(2) ?
C10 H10B . 0.94(2) ?

loop_
_geom_hbond_atom_site_label_D
_geom_hbond_atom_site_label_H
_geom_hbond_atom_site_label_A
_geom_hbond_site_symmetry_A
_geom_hbond_distance_DH
_geom_hbond_distance_HA
_geom_hbond_distance_DA
_geom_hbond_angle_DHA
_geom_hbond_publ_flag
O2 H20 O1 2_655 0.94(3) 1.73(3) 2.651(2) 163(3) yes
C4 H4 O1 2_645 0.940(15) 2.583(16) 3.473(2) 158.2(12) yes
C8 H8 O3 4_554 0.977(15) 2.592(15) 3.537(2) 162.7(13) yes

loop_
_cod_related_entry_id
_cod_related_entry_database
_cod_related_entry_code
1 ChemSpider 6872
